data_7124656
loop_
_publ_author_name
'Cepeda, Javier'
'Sebastian, Eider San'
'Padro, Daniel'
'Rodr\'iguez-Di\'eguez, Antonio'
'Garc\'ia, Jose A'
'Ugalde, Jesus M.'
'Seco, Jose M.'

_publ_section_title
;
 A Zn based coordination polymer exhibiting long-lasting phosphorescence.
;
_journal_issue 56
_journal_name_full 'Chemical communications (Cambridge, England)'
_journal_page_first 8671
_journal_page_last 8674
_journal_paper_doi 10.1039/c6cc03242g
_journal_volume 52
_journal_year 2016
_chemical_formula_moiety 'C12 H10 N4 O4 Zn'
_chemical_formula_sum 'C12 H10 N4 O4 Zn'
_chemical_formula_weight 339.61
_chemical_name_systematic
;
Poly[(mu-6-aminopyridine-3-carboxylato-kN:kO)zinc(II)] 
;
_space_group_crystal_system tetragonal
_space_group_IT_number 96
_space_group_name_Hall 'P 4nw 2abw'
_space_group_name_H-M_alt 'P 43 21 2'
_atom_sites_solution_hydrogens geom
_atom_sites_solution_primary direct
_atom_sites_solution_secondary difmap
_audit_creation_method SHELXL-2014
_audit_update_record
;
2016-04-11 deposited with the CCDC.
2016-06-06 downloaded from the CCDC.
;
_cell_angle_alpha 90
_cell_angle_beta 90
_cell_angle_gamma 90
_cell_formula_units_Z 4
_cell_length_a 7.8691(7)
_cell_length_b 7.8691(7)
_cell_length_c 22.353(3)
_cell_measurement_reflns_used 13404
_cell_measurement_temperature 100(2)
_cell_measurement_theta_max 28.753
_cell_measurement_theta_min 2.744
_cell_volume 1384.2(3)
_computing_cell_refinement
;
CrysAlisPro, Agilent Technologies,
Version 1.171.35.15 (release 03-08-2011 CrysAlis171 .NET)
(compiled Aug  3 2011,13:03:54)
;
_computing_data_collection
;
CrysAlisPro, Agilent Technologies,
Version 1.171.35.15 (release 03-08-2011 CrysAlis171 .NET)
(compiled Aug  3 2011,13:03:54)
;
_computing_data_reduction
;
CrysAlisPro, Agilent Technologies,
Version 1.171.35.15 (release 03-08-2011 CrysAlis171 .NET)
(compiled Aug  3 2011,13:03:54)
;
_computing_molecular_graphics 'Ortep-3 (Farrugia, 1997)'
_computing_publication_material 'WinGX (Farrugia, 1999)'
_computing_structure_refinement 'SHELXL-2014 (Sheldrick, 2014)'
_computing_structure_solution 'Sir92 (Altomare et al., 1993)'
_diffrn_ambient_temperature 100(2)
_diffrn_measured_fraction_theta_full 1.000
_diffrn_measured_fraction_theta_max 0.998
_diffrn_measurement_device_type 'Bruker Venture'
_diffrn_measurement_method \w
_diffrn_radiation_monochromator graphite
_diffrn_radiation_source 'fine-focus sealed tube'
_diffrn_radiation_type MoK\a
_diffrn_radiation_wavelength 0.71073
_diffrn_reflns_av_R_equivalents 0.0466
_diffrn_reflns_av_unetI/netI 0.0282
_diffrn_reflns_Laue_measured_fraction_full 1.000
_diffrn_reflns_Laue_measured_fraction_max 0.998
_diffrn_reflns_limit_h_max 10
_diffrn_reflns_limit_h_min -10
_diffrn_reflns_limit_k_max 10
_diffrn_reflns_limit_k_min -10
_diffrn_reflns_limit_l_max 30
_diffrn_reflns_limit_l_min -30
_diffrn_reflns_number 13404
_diffrn_reflns_point_group_measured_fraction_full 1.000
_diffrn_reflns_point_group_measured_fraction_max 0.998
_diffrn_reflns_theta_full 25.242
_diffrn_reflns_theta_max 28.753
_diffrn_reflns_theta_min 2.744
_exptl_absorpt_coefficient_mu 1.795
_exptl_absorpt_correction_T_max 0.991
_exptl_absorpt_correction_T_min 0.914
_exptl_absorpt_correction_type numerical
_exptl_absorpt_process_details
;
CrysAlisPro, Agilent Technologies,
Version 1.171.35.15 (release 03-08-2011 CrysAlis171 .NET)
(compiled Aug  3 2011,13:03:54)
Analytical numeric absorption correction using a multifaceted crystal
model based on expressions derived by R.C. Clark & J.S. Reid.
(Clark, R. C. & Reid, J. S. (1995). Acta Cryst. A51, 887-897)
;
_exptl_crystal_colour colourless
_exptl_crystal_density_diffrn 1.630
_exptl_crystal_density_method none
_exptl_crystal_description 'trigonal antiprism'
_exptl_crystal_F_000 688
_exptl_crystal_preparation Luminescent
_exptl_crystal_recrystallization_method 'Re-crystallisation from solvent'
_exptl_crystal_size_max 0.32
_exptl_crystal_size_mid 0.25
_exptl_crystal_size_min 0.18
_refine_diff_density_max 0.688
_refine_diff_density_min -1.356
_refine_diff_density_rms 0.111
_refine_ls_abs_structure_details
;
 Refined as an inversion twin.
;
_refine_ls_abs_structure_Flack 0.46(4)
_refine_ls_extinction_method none
_refine_ls_goodness_of_fit_ref 1.235
_refine_ls_hydrogen_treatment constr
_refine_ls_matrix_type full
_refine_ls_number_parameters 97
_refine_ls_number_reflns 1796
_refine_ls_number_restraints 0
_refine_ls_restrained_S_all 1.235
_refine_ls_R_factor_all 0.0525
_refine_ls_R_factor_gt 0.0494
_refine_ls_shift/su_max 0.000
_refine_ls_shift/su_mean 0.000
_refine_ls_structure_factor_coef Fsqd
_refine_ls_weighting_details 'w=1/[\s^2^(Fo^2^)+5.9161P] where P=(Fo^2^+2Fc^2^)/3'
_refine_ls_weighting_scheme calc
_refine_ls_wR_factor_gt 0.1038
_refine_ls_wR_factor_ref 0.1047
_reflns_Friedel_coverage 0.600
_reflns_Friedel_fraction_full 1.000
_reflns_Friedel_fraction_max 0.997
_reflns_number_gt 1718
_reflns_number_total 1796
_reflns_threshold_expression 'I > 2\s(I)'
_cod_data_source_file c6cc03242g2.cif
_cod_data_source_block Compound1
_cod_original_cell_volume 1384.1(3)
_cod_database_code 7124656
_shelx_space_group_comment
;
The symmetry employed for this shelxl refinement is uniquely defined
by the following loop, which should always be used as a source of
symmetry information in preference to the above space-group names.
They are only intended as comments.
;
_shelxl_version_number 2014-3
_solvent_exptl_crystal_recrystallization_method 'Water, methanol'

loop_
_space_group_symop_operation_xyz
'x, y, z'
'x+1/2, -y+1/2, -z+1/4'
'-x, -y, z+1/2'
'-x+1/2, y+1/2, -z+3/4'
'y, x, -z'
'y+1/2, -x+1/2, z+1/4'
'-y+1/2, x+1/2, z+3/4'
'-y, -x, -z+1/2'

loop_
_atom_site_label
_atom_site_type_symbol
_atom_site_fract_x
_atom_site_fract_y
_atom_site_fract_z
_atom_site_U_iso_or_equiv
_atom_site_adp_type
_atom_site_occupancy
_atom_site_site_symmetry_order
_atom_site_calc_flag
_atom_site_refinement_flags_posn
_atom_site_refinement_flags_adp
_atom_site_refinement_flags_occupancy
Zn1 Zn 0.61567(8) 0.38433(8) 0.7500 0.01295(19) Uani 1 2 d S T P
N1 N 0.5820(6) 0.5870(6) 0.69297(19) 0.0157(9) Uani 1 1 d . . .
C2 C 0.6025(8) 0.7397(7) 0.7193(2) 0.0153(10) Uani 1 1 d . . .
H2 H 0.6354 0.7414 0.7592 0.018 Uiso 1 1 calc R U .
C3 C 0.5784(6) 0.8926(8) 0.6913(2) 0.0138(10) Uani 1 1 d . . .
C4 C 0.5261(7) 0.8916(8) 0.6307(2) 0.0209(11) Uani 1 1 d . . .
H4 H 0.5063 0.9928 0.6103 0.025 Uiso 1 1 calc R U .
C5 C 0.5053(9) 0.7371(8) 0.6026(3) 0.0257(13) Uani 1 1 d . . .
H5 H 0.4723 0.7335 0.5627 0.031 Uiso 1 1 calc R U .
C6 C 0.5338(8) 0.5846(7) 0.6340(3) 0.0199(12) Uani 1 1 d . . .
C7 C 0.6039(8) 1.0534(7) 0.7249(2) 0.0154(10) Uani 1 1 d . . .
O1 O 0.5519(6) 1.1909(5) 0.69926(18) 0.0184(9) Uani 1 1 d . . .
O2 O 0.6722(6) 1.0538(5) 0.77467(18) 0.0237(10) Uani 1 1 d . . .
N8 N 0.5132(8) 0.4317(6) 0.6083(3) 0.0355(16) Uani 1 1 d . . .
H81 H 0.5301 0.3407 0.6287 0.043 Uiso 1 1 calc R U .
H82 H 0.4830 0.4249 0.5714 0.043 Uiso 1 1 calc R U .

loop_
_atom_site_aniso_label
_atom_site_aniso_U_11
_atom_site_aniso_U_22
_atom_site_aniso_U_33
_atom_site_aniso_U_23
_atom_site_aniso_U_13
_atom_site_aniso_U_12
Zn1 0.0108(2) 0.0108(2) 0.0171(4) -0.0005(3) -0.0005(3) 0.0007(3)
N1 0.022(3) 0.007(2) 0.0180(19) 0.0005(17) -0.0035(19) -0.0013(16)
C2 0.017(3) 0.015(2) 0.013(2) -0.0011(19) -0.002(2) 0.001(2)
C3 0.013(2) 0.014(2) 0.015(2) -0.001(2) -0.0024(17) 0.000(2)
C4 0.030(3) 0.012(2) 0.021(3) -0.001(3) -0.007(2) 0.003(3)
C5 0.037(4) 0.022(3) 0.019(3) 0.000(3) -0.009(3) 0.000(2)
C6 0.027(3) 0.010(3) 0.022(3) -0.005(2) -0.004(2) 0.005(2)
C7 0.013(3) 0.014(2) 0.020(2) -0.001(2) 0.000(2) -0.002(2)
O1 0.024(2) 0.0112(19) 0.020(2) 0.0015(16) -0.0038(17) 0.0001(16)
O2 0.034(3) 0.017(2) 0.0193(19) -0.0023(17) -0.0076(18) -0.0023(18)
N8 0.068(4) 0.012(3) 0.027(3) -0.006(2) -0.018(3) 0.002(3)

loop_
_atom_type_symbol
_atom_type_description
_atom_type_scat_dispersion_real
_atom_type_scat_dispersion_imag
_atom_type_scat_source
C C 0.0033 0.0016 'International Tables Vol C Tables 4.2.6.8 and 6.1.1.4'
H H 0.0000 0.0000 'International Tables Vol C Tables 4.2.6.8 and 6.1.1.4'
N N 0.0061 0.0033 'International Tables Vol C Tables 4.2.6.8 and 6.1.1.4'
O O 0.0106 0.0060 'International Tables Vol C Tables 4.2.6.8 and 6.1.1.4'
Zn Zn 0.2839 1.4301 'International Tables Vol C Tables 4.2.6.8 and 6.1.1.4'

loop_
_geom_angle_atom_site_label_1
_geom_angle_atom_site_label_2
_geom_angle_atom_site_label_3
_geom_angle
_geom_angle_site_symmetry_1
_geom_angle_site_symmetry_3
O1 Zn1 O1 136.9(2) 8_766 1_545
O1 Zn1 N1 102.12(15) 8_766 8_666
O1 Zn1 N1 105.03(17) 1_545 8_666
O1 Zn1 N1 105.03(17) 8_766 .
O1 Zn1 N1 102.11(15) 1_545 .
N1 Zn1 N1 100.6(3) 8_666 .
C2 N1 C6 117.7(5) . .
C2 N1 Zn1 113.9(3) . .
C6 N1 Zn1 128.3(4) . .
N1 C2 C3 124.6(5) . .
N1 C2 H2 117.7 . .
C3 C2 H2 117.7 . .
C2 C3 C4 118.2(5) . .
C2 C3 C7 119.9(4) . .
C4 C3 C7 121.9(5) . .
C5 C4 C3 118.4(6) . .
C5 C4 H4 120.8 . .
C3 C4 H4 120.8 . .
C4 C5 C6 120.4(5) . .
C4 C5 H5 119.8 . .
C6 C5 H5 119.8 . .
N8 C6 N1 117.2(5) . .
N8 C6 C5 122.0(5) . .
N1 C6 C5 120.7(5) . .
O2 C7 O1 122.3(5) . .
O2 C7 C3 121.1(5) . .
O1 C7 C3 116.6(5) . .
C7 O1 Zn1 108.2(3) . 1_565
C6 N8 H81 120.0 . .
C6 N8 H82 120.0 . .
H81 N8 H82 120.0 . .

loop_
_geom_bond_atom_site_label_1
_geom_bond_atom_site_label_2
_geom_bond_distance
_geom_bond_site_symmetry_2
Zn1 O1 1.963(4) 8_766
Zn1 O1 1.963(4) 1_545
Zn1 N1 2.059(4) 8_666
Zn1 N1 2.059(4) .
N1 C2 1.347(6) .
N1 C6 1.372(7) .
C2 C3 1.370(8) .
C2 H2 0.9300 .
C3 C4 1.415(7) .
C3 C7 1.485(7) .
C4 C5 1.378(9) .
C4 H4 0.9300 .
C5 C6 1.408(8) .
C5 H5 0.9300 .
C6 N8 1.343(7) .
C7 O2 1.236(7) .
C7 O1 1.291(6) .
O1 Zn1 1.963(4) 1_565
N8 H81 0.8600 .
N8 H82 0.8600 .

loop_
_geom_hbond_atom_site_label_D
_geom_hbond_atom_site_label_H
_geom_hbond_atom_site_label_A
_geom_hbond_distance_DH
_geom_hbond_distance_HA
_geom_hbond_distance_DA
_geom_hbond_angle_DHA
_geom_hbond_site_symmetry_A
N8 H81 O1 0.86 1.98 2.797(7) 159.0 1_545
N8 H82 O2 0.86 2.26 2.818(7) 122.1 7_644
